data_4334647
loop_
_publ_author_name
'Lu Wang'
'Bai-Bin Zhou'
'Kai Yu'
'Zhan-Hua Su'
'Song Gao'
'Li-Li Chu'
'Jia-Ren Liu'
'Guo-Yu Yang'

_publ_section_title
;
 Novel Antitumor Agent, Trilacunary Keggin-Type Tungstobismuthate,
 Inhibits Proliferation and Induces Apoptosis in Human Gastric Cancer
 SGC-7901 Cells
;
_journal_name_full 'Inorganic Chemistry'
_journal_page_first 5119
_journal_page_last 5127
_journal_paper_doi 10.1021/ic400019r
_journal_volume 52
_journal_year 2013
_chemical_formula_sum 'C6 H86 Bi2 Mn2 N4 Na4 O104 W20'
_chemical_formula_weight 6175.59
_chemical_name_systematic
; 
 ? 
;
_space_group_IT_number 2
_symmetry_cell_setting triclinic
_symmetry_space_group_name_Hall '-P 1'
_symmetry_space_group_name_H-M 'P -1'
_atom_sites_solution_hydrogens geom
_atom_sites_solution_primary direct
_atom_sites_solution_secondary difmap
_audit_creation_method SHELXL-97
_cell_angle_alpha 69.629(2)
_cell_angle_beta 83.356(2)
_cell_angle_gamma 64.836(2)
_cell_formula_units_Z 1
_cell_length_a 12.4895(6)
_cell_length_b 13.7523(6)
_cell_length_c 17.0756(8)
_cell_measurement_reflns_used 2099
_cell_measurement_temperature 273(2)
_cell_measurement_theta_max 26.77
_cell_measurement_theta_min 2.47
_cell_volume 2486.7(2)
_computing_cell_refinement 'Bruker SMART'
_computing_data_collection 'Bruker SMART'
_computing_data_reduction 'Bruker SAINT'
_computing_molecular_graphics 'Bruker SHELXTL'
_computing_publication_material 'Bruker SHELXTL'
_computing_structure_refinement 'SHELXL-97 (Sheldrick, 1997)'
_computing_structure_solution 'SHELXS-97 (Sheldrick, 1990)'
_diffrn_ambient_temperature 273(2)
_diffrn_measured_fraction_theta_full 0.957
_diffrn_measured_fraction_theta_max 0.957
_diffrn_measurement_device_type 'CCD area detector'
_diffrn_measurement_method 'phi and omega scans'
_diffrn_radiation_monochromator graphite
_diffrn_radiation_source 'fine-focus sealed tube'
_diffrn_radiation_type MoK\a
_diffrn_radiation_wavelength 0.71073
_diffrn_reflns_av_R_equivalents 0.0531
_diffrn_reflns_av_sigmaI/netI 0.1087
_diffrn_reflns_limit_h_max 13
_diffrn_reflns_limit_h_min -16
_diffrn_reflns_limit_k_max 18
_diffrn_reflns_limit_k_min -18
_diffrn_reflns_limit_l_max 22
_diffrn_reflns_limit_l_min -19
_diffrn_reflns_number 19199
_diffrn_reflns_theta_full 28.25
_diffrn_reflns_theta_max 28.25
_diffrn_reflns_theta_min 2.47
_exptl_absorpt_coefficient_mu 26.930
_exptl_absorpt_correction_T_max 0.018
_exptl_absorpt_correction_T_min 0.011
_exptl_absorpt_correction_type multi-scan
_exptl_crystal_colour translucent
_exptl_crystal_density_diffrn 4.124
_exptl_crystal_F_000 2722
_exptl_crystal_size_max 0.18
_exptl_crystal_size_mid 0.16
_exptl_crystal_size_min 0.15
_refine_diff_density_max 3.372
_refine_diff_density_min -8.453
_refine_diff_density_rms 0.613
_refine_ls_extinction_method none
_refine_ls_goodness_of_fit_ref 0.995
_refine_ls_hydrogen_treatment constr
_refine_ls_matrix_type full
_refine_ls_number_parameters 649
_refine_ls_number_reflns 11789
_refine_ls_number_restraints 30
_refine_ls_restrained_S_all 0.995
_refine_ls_R_factor_all 0.1090
_refine_ls_R_factor_gt 0.0665
_refine_ls_shift/su_max 0.000
_refine_ls_shift/su_mean 0.000
_refine_ls_structure_factor_coef Fsqd
_refine_ls_weighting_details 'calc w=1/[\s^2^(Fo^2^)+(0.0689P)^2^+122.6268P] where P=(Fo^2^+2Fc^2^)/3'
_refine_ls_weighting_scheme calc
_refine_ls_wR_factor_gt 0.1481
_refine_ls_wR_factor_ref 0.1768
_reflns_number_gt 7639
_reflns_number_total 11789
_reflns_threshold_expression >2sigma(I)
_cod_data_source_file ic400019r_si_001.cif
_cod_data_source_block cll003_0m
_cod_database_code 4334647

loop_
_symmetry_equiv_pos_as_xyz
'x, y, z'
'-x, -y, -z'

loop_
_atom_site_label
_atom_site_type_symbol
_atom_site_fract_x
_atom_site_fract_y
_atom_site_fract_z
_atom_site_U_iso_or_equiv
_atom_site_adp_type
_atom_site_occupancy
_atom_site_symmetry_multiplicity
_atom_site_calc_flag
_atom_site_refinement_flags
Bi1 Bi 0.35615(7) 0.14302(7) 0.35898(5) 0.01517(18) Uani 1 1 d .
W1 W 0.65827(8) -0.02527(8) 0.38871(5) 0.0170(2) Uani 1 1 d .
W2 W 0.56418(8) -0.01773(8) 0.20854(6) 0.0189(2) Uani 1 1 d .
W3 W 0.61470(8) 0.19898(8) 0.21226(6) 0.0191(2) Uani 1 1 d .
W4 W 0.25734(8) 0.16584(8) 0.12659(6) 0.0196(2) Uani 1 1 d .
W5 W 0.29513(9) -0.05638(8) 0.29572(6) 0.0190(2) Uani 1 1 d .
W6 W 0.40307(9) 0.40047(8) 0.31153(6) 0.0215(2) Uani 1 1 d .
W7 W 0.31053(9) 0.40982(8) 0.13509(6) 0.0207(2) Uani 1 1 d .
W8 W 0.07242(9) 0.19005(9) 0.28613(6) 0.0230(2) Uani 1 1 d .
W9 W 0.13048(9) 0.42537(8) 0.29606(6) 0.0222(2) Uani 1 1 d .
W10 W 0.53870(13) 0.19344(12) 0.50854(8) 0.0454(3) Uani 1 1 d .
Mn1 Mn 0.9463(3) -0.2465(3) 0.5172(2) 0.0226(8) Uani 1 1 d .
Na1 Na 0.8235(9) -0.2051(9) 0.1061(6) 0.030(2) Uani 1 1 d .
Na2 Na 1.0147(9) -0.1474(9) 0.1756(7) 0.033(2) Uani 1 1 d .
O1 O 0.639(2) 0.265(2) 0.4621(17) 0.071(8) Uani 1 1 d .
H1C H 0.6635 0.2325 0.5195 0.106 Uiso 1 1 d R
O2 O 0.455(2) 0.278(2) 0.5755(16) 0.062(7) Uani 1 1 d .
H2C H 0.3861 0.3138 0.5584 0.093 Uiso 1 1 calc R
O3 O 0.6078(17) 0.0817(15) 0.4405(11) 0.033(4) Uani 1 1 d .
O4 O -0.0769(15) 0.2202(17) 0.2796(12) 0.035(4) Uani 1 1 d .
O5 O 0.1302(15) 0.0228(16) 0.3035(12) 0.032(4) Uani 1 1 d .
O6 O 0.1545(14) 0.3252(14) 0.4014(11) 0.026(4) Uani 1 1 d .
O7 O 0.1597(15) 0.4873(14) 0.1743(11) 0.029(4) Uani 1 1 d .
O8 O 0.4574(17) 0.4874(14) 0.3315(12) 0.032(4) Uani 1 1 d .
O9 O -0.0019(17) 0.5369(15) 0.2997(11) 0.035(4) Uani 1 1 d .
O10 O 0.5618(16) -0.0941(14) 0.4425(12) 0.032(4) Uani 1 1 d .
O11 O 0.0949(15) 0.2156(16) 0.1628(11) 0.031(4) Uani 1 1 d .
O12 O 0.2341(16) 0.1860(17) 0.0240(11) 0.033(4) Uani 1 1 d .
O13 O 0.0971(16) 0.1593(13) 0.3946(10) 0.028(4) Uani 1 1 d .
O14 O 0.3057(16) 0.4994(14) 0.0366(11) 0.033(4) Uani 1 1 d .
O15 O 0.5489(14) 0.2954(13) 0.2804(10) 0.023(4) Uani 1 1 d .
O16 O 0.4264(15) 0.1020(15) 0.1385(10) 0.026(4) Uani 1 1 d .
O17 O 0.6339(14) 0.0912(14) 0.1586(10) 0.023(4) Uani 1 1 d .
O18 O 0.3385(17) -0.0698(15) 0.4007(11) 0.035(4) Uani 1 1 d .
O19 O 0.2705(15) 0.0100(15) 0.1743(10) 0.025(4) Uani 1 1 d .
O20 O 0.4177(15) 0.2860(15) 0.4160(10) 0.025(4) Uani 1 1 d .
O21 O 0.3130(15) 0.3119(14) 0.2739(10) 0.024(4) Uani 1 1 d .
O22 O 0.3037(16) -0.1897(14) 0.3110(11) 0.030(4) Uani 1 1 d U
O23 O 0.4666(13) 0.2950(12) 0.1449(9) 0.017(3) Uani 1 1 d .
O24 O 0.7039(16) 0.2583(15) 0.1530(10) 0.028(4) Uani 1 1 d .
O25 O 0.7964(14) -0.1224(14) 0.4369(10) 0.025(4) Uani 1 1 d .
O26 O 0.2363(16) 0.4840(14) 0.3201(10) 0.027(4) Uani 1 1 d .
O27 O 0.5156(13) 0.0918(12) 0.2921(9) 0.017(3) Uani 1 1 d .
O28 O 0.0745(15) 0.3369(15) 0.2596(10) 0.028(4) Uani 1 1 d .
O29 O 0.6286(15) -0.0997(15) 0.1459(10) 0.027(4) Uani 1 1 d .
O30 O 0.2548(14) 0.3115(15) 0.1147(10) 0.029(4) Uani 1 1 d .
O31 O 0.4627(14) -0.0799(14) 0.2671(10) 0.023(4) Uani 1 1 d .
O32 O 0.6786(14) -0.0951(13) 0.2974(10) 0.019(3) Uani 1 1 d U
O33 O 0.7207(13) 0.0855(12) 0.2980(9) 0.017(3) Uani 1 1 d .
O34 O 0.2666(12) 0.1260(11) 0.2684(8) 0.011(3) Uani 1 1 d U
O35 O 0.3732(15) 0.4767(15) 0.1911(9) 0.025(4) Uani 1 1 d .
O1W O 0.819(4) -0.385(3) 0.165(2) 0.120(14) Uani 1 1 d .
H1A H 0.8721 -0.4385 0.2059 0.180 Uiso 1 1 d R
H1B H 0.7663 -0.4004 0.1457 0.180 Uiso 1 1 d R
O2W O 1.0376(18) -0.2737(16) 0.0944(12) 0.043(5) Uani 1 1 d .
H2A H 1.0636 -0.2505 0.0386 0.065 Uiso 1 1 d R
H2B H 1.0814 -0.3535 0.1232 0.065 Uiso 1 1 d R
O3W O 0.8398(17) -0.0227(16) 0.0772(11) 0.036(5) Uani 1 1 d .
H3A H 0.7763 0.0319 0.0974 0.054 Uiso 1 1 d R
H3B H 0.8924 -0.0889 0.0813 0.054 Uiso 1 1 d R
O4W O 0.8826(19) -0.2311(16) 0.2430(12) 0.045(5) Uani 1 1 d .
H4A H 0.9211 -0.3095 0.2774 0.068 Uiso 1 1 d R
H4B H 0.8212 -0.1875 0.2721 0.068 Uiso 1 1 d R
O5W O 1.105(2) -0.027(2) 0.0935(13) 0.052(6) Uani 1 1 d .
H5A H 1.1213 -0.0111 0.0421 0.078 Uiso 1 1 d R
H5B H 1.1608 -0.0145 0.1193 0.078 Uiso 1 1 d R
O6W O 1.163(3) -0.285(2) 0.2773(19) 0.083(8) Uani 1 1 d U
H6A H 1.1684 -0.3614 0.3001 0.124 Uiso 1 1 d R
H6B H 1.2182 -0.2654 0.2964 0.124 Uiso 1 1 d R
O7W O 0.9587(19) -0.0419(15) 0.2709(12) 0.038(5) Uani 1 1 d .
H7A H 0.8787 -0.0159 0.2890 0.057 Uiso 1 1 d R
H7B H 1.0158 -0.0255 0.2908 0.057 Uiso 1 1 d R
O8W O 0.986(3) -0.355(2) 0.4391(15) 0.079(9) Uani 1 1 d .
H8A H 1.0571 -0.4243 0.4507 0.118 Uiso 1 1 d R
H8B H 0.9335 -0.3328 0.3933 0.118 Uiso 1 1 d R
O9W O 1.060(2) -0.170(3) 0.4332(14) 0.071(8) Uani 1 1 d .
H9A H 1.0767 -0.2308 0.4754 0.106 Uiso 1 1 d R
H9B H 1.0243 -0.0998 0.3883 0.106 Uiso 1 1 d R
O10W O 1.116(2) -0.382(2) 0.5825(13) 0.063(7) Uani 1 1 d .
H10A H 1.0771 -0.3732 0.5410 0.094 Uiso 1 1 d R
H10B H 1.1150 -0.4448 0.6299 0.094 Uiso 1 1 d R
O11W O 0.7578(19) 0.211(2) 0.3606(15) 0.056(7) Uani 1 1 d .
H11A H 0.7259 0.1707 0.3591 0.084 Uiso 1 1 d R
H11B H 0.8131 0.2022 0.3290 0.084 Uiso 1 1 d R
O12W O 0.9332(17) 0.1925(18) 0.0778(13) 0.045(5) Uani 1 1 d .
H12A H 0.9687 0.1238 0.1018 0.067 Uiso 1 1 d R
H12B H 0.9792 0.2219 0.0747 0.067 Uiso 1 1 d R
O13W O 0.712(3) 0.411(3) 0.297(2) 0.110(12) Uani 1 1 d .
H13A H 0.7614 0.4169 0.3208 0.164 Uiso 1 1 d R
H13B H 0.6639 0.3989 0.3317 0.164 Uiso 1 1 d R
O14W O 0.210(3) 0.412(2) 0.5255(19) 0.090(10) Uani 1 1 d .
H14A H 0.1843 0.4705 0.5411 0.135 Uiso 1 1 d R
H14B H 0.1700 0.4067 0.4940 0.135 Uiso 1 1 d R
O15W O 0.866(3) 0.070(3) 0.480(2) 0.107(12) Uani 1 1 d .
H15A H 0.8490 0.0405 0.5281 0.160 Uiso 1 1 d R
H15B H 0.8935 0.1133 0.4822 0.160 Uiso 1 1 d R
O16W O 0.805(4) -0.562(3) 0.120(2) 0.127(15) Uani 1 1 d .
H16A H 0.8046 -0.6212 0.1527 0.190 Uiso 1 1 d R
H16B H 0.7703 -0.5466 0.0765 0.190 Uiso 1 1 d R
O17W O 0.562(10) 0.419(5) 0.561(9) 0.51(15) Uani 0.50 1 d P
H17A H 0.4991 0.4151 0.5752 0.768 Uiso 1 1 d R
H17B H 0.6149 0.3548 0.5762 0.768 Uiso 1 1 d R
O18W O 0.015(3) 0.436(4) 0.104(3) 0.061(15) Uani 0.50 1 d P
H18A H 0.0798 0.3886 0.1254 0.091 Uiso 1 1 d R
H18B H -0.0198 0.4715 0.1352 0.091 Uiso 1 1 d R
C1 C 0.555(5) 0.313(4) -0.034(3) 0.10(2) Uani 1 1 d .
H1D H 0.5613 0.3504 0.0005 0.123 Uiso 1 1 calc R
C2 C 0.535(5) 0.192(4) -0.070(3) 0.094(17) Uani 1 1 d .
H2D H 0.5193 0.1311 -0.0677 0.112 Uiso 1 1 calc R
C3 C 0.577(4) 0.257(4) -0.135(3) 0.070(11) Uani 1 1 d U
H3C H 0.6009 0.2453 -0.1858 0.084 Uiso 1 1 calc R
N1 N 0.578(3) 0.334(3) -0.113(3) 0.076(11) Uani 1 1 d .
H1E H 0.5908 0.3912 -0.1444 0.091 Uiso 1 1 calc R
N2 N 0.523(2) 0.235(3) -0.0128(17) 0.050(7) Uani 1 1 d .
H2E H 0.4956 0.2114 0.0352 0.060 Uiso 1 1 calc R

loop_
_atom_site_aniso_label
_atom_site_aniso_U_11
_atom_site_aniso_U_22
_atom_site_aniso_U_33
_atom_site_aniso_U_23
_atom_site_aniso_U_13
_atom_site_aniso_U_12
Bi1 0.0165(4) 0.0162(4) 0.0133(4) -0.0041(3) 0.0012(3) -0.0080(3)
W1 0.0153(5) 0.0210(5) 0.0149(4) -0.0050(3) 0.0013(3) -0.0088(4)
W2 0.0188(5) 0.0244(5) 0.0182(5) -0.0110(4) 0.0047(4) -0.0109(4)
W3 0.0194(5) 0.0213(5) 0.0175(5) -0.0044(4) 0.0027(4) -0.0113(4)
W4 0.0196(5) 0.0259(5) 0.0152(4) -0.0067(4) 0.0003(4) -0.0111(4)
W5 0.0231(5) 0.0242(5) 0.0161(4) -0.0072(4) 0.0029(4) -0.0159(4)
W6 0.0298(6) 0.0165(5) 0.0185(5) -0.0035(4) -0.0020(4) -0.0111(4)
W7 0.0246(5) 0.0198(5) 0.0151(5) -0.0010(4) -0.0014(4) -0.0102(4)
W8 0.0187(5) 0.0309(5) 0.0231(5) -0.0113(4) 0.0035(4) -0.0124(4)
W9 0.0228(5) 0.0170(5) 0.0213(5) -0.0033(4) 0.0015(4) -0.0058(4)
W10 0.0501(8) 0.0447(8) 0.0430(8) -0.0122(6) -0.0018(6) -0.0222(6)
Mn1 0.0188(19) 0.0259(19) 0.0188(18) -0.0052(15) -0.0009(14) -0.0067(15)
Na1 0.023(5) 0.043(6) 0.027(5) -0.018(5) 0.004(4) -0.011(5)
Na2 0.028(6) 0.039(6) 0.035(6) -0.016(5) 0.005(5) -0.015(5)
O1 0.031(13) 0.083(19) 0.081(19) 0.011(15) -0.009(12) -0.036(13)
O2 0.052(16) 0.055(15) 0.075(18) -0.038(13) 0.000(13) -0.004(12)
O3 0.037(11) 0.031(10) 0.027(10) -0.015(8) -0.007(8) -0.003(9)
O4 0.019(10) 0.049(12) 0.047(12) -0.021(10) 0.003(8) -0.020(9)
O5 0.023(10) 0.042(11) 0.055(12) -0.034(10) 0.021(8) -0.025(9)
O6 0.016(9) 0.024(9) 0.033(10) -0.007(8) 0.002(7) -0.005(7)
O7 0.022(9) 0.026(9) 0.026(10) -0.004(7) -0.004(7) 0.000(8)
O8 0.042(12) 0.023(9) 0.043(11) -0.020(8) 0.005(9) -0.018(9)
O9 0.042(12) 0.032(10) 0.032(10) -0.015(8) 0.016(9) -0.015(9)
O10 0.036(11) 0.014(9) 0.043(11) -0.008(8) 0.001(9) -0.009(8)
O11 0.023(10) 0.042(11) 0.036(11) -0.020(9) 0.004(8) -0.015(9)
O12 0.027(10) 0.052(12) 0.021(9) -0.011(8) 0.000(7) -0.019(9)
O13 0.043(11) 0.013(8) 0.027(9) 0.001(7) 0.004(8) -0.018(8)
O14 0.035(11) 0.016(9) 0.030(10) 0.016(7) -0.020(8) -0.009(8)
O15 0.021(9) 0.020(8) 0.030(10) -0.005(7) -0.001(7) -0.012(7)
O16 0.023(9) 0.040(10) 0.019(9) -0.018(8) 0.009(7) -0.014(8)
O17 0.016(8) 0.036(10) 0.022(9) -0.009(7) 0.007(7) -0.017(8)
O18 0.039(12) 0.034(11) 0.028(10) -0.010(8) 0.014(8) -0.014(9)
O19 0.029(10) 0.047(11) 0.014(8) -0.020(8) 0.012(7) -0.026(9)
O20 0.027(10) 0.039(10) 0.016(8) -0.009(7) 0.000(7) -0.021(8)
O21 0.032(10) 0.027(9) 0.022(9) -0.014(7) 0.004(7) -0.015(8)
O22 0.038(8) 0.023(7) 0.043(8) -0.009(6) 0.006(6) -0.028(6)
O23 0.015(8) 0.019(8) 0.013(7) 0.003(6) 0.001(6) -0.009(6)
O24 0.031(10) 0.030(10) 0.025(9) -0.008(7) 0.007(7) -0.017(8)
O25 0.017(9) 0.032(10) 0.013(8) -0.002(7) 0.005(6) -0.003(7)
O26 0.039(11) 0.026(9) 0.028(9) -0.019(8) 0.017(8) -0.021(8)
O27 0.015(8) 0.019(8) 0.018(8) -0.012(6) 0.012(6) -0.007(7)
O28 0.022(9) 0.038(10) 0.015(8) 0.000(7) -0.006(7) -0.010(8)
O29 0.028(10) 0.032(10) 0.012(8) -0.006(7) 0.009(7) -0.007(8)
O30 0.014(9) 0.042(11) 0.018(9) -0.004(8) 0.002(7) -0.004(8)
O31 0.021(9) 0.026(9) 0.023(9) -0.011(7) -0.005(7) -0.008(7)
O32 0.021(7) 0.019(6) 0.026(7) -0.008(5) 0.004(5) -0.018(5)
O33 0.015(8) 0.015(8) 0.015(8) 0.001(6) 0.003(6) -0.008(6)
O34 0.014(5) 0.011(5) 0.008(5) -0.003(4) 0.006(4) -0.006(4)
O35 0.032(10) 0.035(10) 0.010(8) -0.006(7) 0.010(7) -0.020(8)
O1W 0.19(4) 0.08(2) 0.11(3) -0.01(2) -0.05(3) -0.08(3)
O2W 0.040(12) 0.031(11) 0.026(10) -0.002(8) 0.003(9) 0.009(9)
O3W 0.033(11) 0.030(10) 0.039(11) -0.009(9) 0.012(9) -0.012(9)
O4W 0.050(14) 0.029(11) 0.035(12) -0.006(9) -0.013(10) 0.004(9)
O5W 0.064(16) 0.082(17) 0.033(12) -0.017(11) 0.003(11) -0.053(14)
O6W 0.077(12) 0.076(11) 0.103(12) -0.028(9) -0.013(8) -0.036(9)
O7W 0.052(13) 0.027(10) 0.038(11) -0.008(8) -0.007(9) -0.021(9)
O8W 0.09(2) 0.075(18) 0.047(16) -0.033(14) -0.024(14) 0.005(16)
O9W 0.074(18) 0.12(2) 0.028(12) -0.001(13) 0.010(12) -0.068(18)
O10W 0.050(15) 0.072(16) 0.037(13) -0.005(12) -0.034(11) 0.000(12)
O11W 0.040(13) 0.090(18) 0.072(17) -0.062(15) 0.030(12) -0.037(13)
O12W 0.031(12) 0.048(13) 0.058(14) -0.023(11) -0.014(10) -0.010(10)
O13W 0.08(2) 0.14(3) 0.13(3) -0.05(3) 0.01(2) -0.06(2)
O14W 0.07(2) 0.09(2) 0.10(2) -0.055(19) -0.007(17) -0.001(17)
O15W 0.10(3) 0.09(2) 0.18(4) -0.08(2) 0.03(2) -0.06(2)
O16W 0.22(5) 0.13(3) 0.07(2) -0.02(2) -0.03(2) -0.10(3)
O17W 0.51(17) 0.07(4) 0.9(3) -0.27(10) -0.7(2) 0.19(7)
O18W 0.02(2) 0.08(3) 0.09(4) -0.05(3) -0.02(2) -0.01(2)
C1 0.18(6) 0.07(3) 0.08(3) -0.03(3) -0.05(4) -0.05(3)
C2 0.18(5) 0.10(3) 0.06(3) -0.03(2) 0.01(3) -0.11(4)
C3 0.076(14) 0.074(14) 0.067(14) -0.038(10) 0.010(9) -0.029(9)
N1 0.09(3) 0.048(19) 0.10(3) -0.018(19) -0.02(2) -0.042(19)
N2 0.043(17) 0.060(19) 0.041(16) -0.018(14) 0.006(12) -0.017(14)

loop_
_atom_type_symbol
_atom_type_description
_atom_type_scat_dispersion_real
_atom_type_scat_dispersion_imag
_atom_type_scat_source
C C 0.0033 0.0016 'International Tables Vol C Tables 4.2.6.8 and 6.1.1.4'
H H 0.0000 0.0000 'International Tables Vol C Tables 4.2.6.8 and 6.1.1.4'
N N 0.0061 0.0033 'International Tables Vol C Tables 4.2.6.8 and 6.1.1.4'
O O 0.0106 0.0060 'International Tables Vol C Tables 4.2.6.8 and 6.1.1.4'
Na Na 0.0362 0.0249 'International Tables Vol C Tables 4.2.6.8 and 6.1.1.4'
Mn Mn 0.3368 0.7283 'International Tables Vol C Tables 4.2.6.8 and 6.1.1.4'
W W -0.8490 6.8722 'International Tables Vol C Tables 4.2.6.8 and 6.1.1.4'
Bi Bi -4.1077 10.2566 'International Tables Vol C Tables 4.2.6.8 and 6.1.1.4'

loop_
_geom_angle_atom_site_label_1
_geom_angle_atom_site_label_2
_geom_angle_atom_site_label_3
_geom_angle
_geom_angle_site_symmetry_1
_geom_angle_site_symmetry_3
O21 Bi1 O34 84.9(5) . .
O21 Bi1 O27 86.9(6) . .
O34 Bi1 O27 88.7(5) . .
O25 W1 O10 102.7(8) . .
O25 W1 O3 103.8(8) . .
O10 W1 O3 95.8(9) . .
O25 W1 O32 94.0(7) . .
O10 W1 O32 89.8(7) . .
O3 W1 O32 159.6(7) . .
O25 W1 O33 95.8(7) . .
O10 W1 O33 160.7(7) . .
O3 W1 O33 85.1(8) . .
O32 W1 O33 83.3(6) . .
O25 W1 O27 161.8(6) . .
O10 W1 O27 88.6(7) . .
O3 W1 O27 89.0(6) . .
O32 W1 O27 71.5(6) . .
O33 W1 O27 72.1(6) . .
O29 W2 O31 101.6(8) . .
O29 W2 O32 99.9(7) . .
O31 W2 O32 93.5(7) . .
O29 W2 O17 96.7(8) . .
O31 W2 O17 160.3(7) . .
O32 W2 O17 90.1(6) . .
O29 W2 O16 100.6(7) . .
O31 W2 O16 86.5(7) . .
O32 W2 O16 159.0(6) . .
O17 W2 O16 83.4(7) . .
O29 W2 O27 168.3(7) . .
O31 W2 O27 88.1(6) . .
O32 W2 O27 72.7(6) . .
O17 W2 O27 74.5(6) . .
O16 W2 O27 86.4(6) . .
O24 W3 O33 100.3(7) . .
O24 W3 O17 99.1(7) . .
O33 W3 O17 91.0(7) . .
O24 W3 O15 99.9(7) . .
O33 W3 O15 91.3(7) . .
O17 W3 O15 160.1(7) . .
O24 W3 O23 99.7(7) . .
O33 W3 O23 160.0(6) . .
O17 W3 O23 85.6(7) . .
O15 W3 O23 85.6(7) . .
O24 W3 O27 171.1(7) . .
O33 W3 O27 74.4(6) . .
O17 W3 O27 74.2(6) . .
O15 W3 O27 87.4(6) . .
O23 W3 O27 85.8(6) . .
O12 W4 O16 102.9(8) . .
O12 W4 O30 99.7(8) . .
O16 W4 O30 88.5(7) . .
O12 W4 O11 100.3(8) . .
O16 W4 O11 156.6(7) . .
O30 W4 O11 90.0(7) . .
O12 W4 O19 97.9(8) . .
O16 W4 O19 86.8(7) . .
O30 W4 O19 162.3(6) . .
O11 W4 O19 87.7(7) . .
O12 W4 O34 170.7(7) . .
O16 W4 O34 83.5(6) . .
O30 W4 O34 87.0(6) . .
O11 W4 O34 73.2(6) . .
O19 W4 O34 75.5(5) . .
O22 W5 O18 102.5(8) . .
O22 W5 O5 100.2(8) . .
O18 W5 O5 96.8(8) . .
O22 W5 O19 100.2(8) . .
O18 W5 O19 155.7(7) . .
O5 W5 O19 87.6(8) . .
O22 W5 O31 100.3(8) . .
O18 W5 O31 85.2(7) . .
O5 W5 O31 158.4(7) . .
O19 W5 O31 82.3(7) . .
O22 W5 O34 174.3(7) . .
O18 W5 O34 81.7(7) . .
O5 W5 O34 75.3(6) . .
O19 W5 O34 76.3(6) . .
O31 W5 O34 83.8(6) . .
O8 W6 O20 104.2(8) . .
O8 W6 O26 100.2(8) . .
O20 W6 O26 93.8(7) . .
O8 W6 O15 99.0(8) . .
O20 W6 O15 88.6(7) . .
O26 W6 O15 159.5(6) . .
O8 W6 O35 98.4(8) . .
O20 W6 O35 157.2(7) . .
O26 W6 O35 85.5(7) . .
O15 W6 O35 84.4(7) . .
O8 W6 O21 171.7(7) . .
O20 W6 O21 82.3(6) . .
O26 W6 O21 73.9(6) . .
O15 W6 O21 86.3(6) . .
O35 W6 O21 75.6(6) . .
O14 W7 O23 102.0(8) . .
O14 W7 O30 100.5(8) . .
O23 W7 O30 88.6(7) . .
O14 W7 O7 102.3(8) . .
O23 W7 O7 155.4(7) . .
O30 W7 O7 90.3(7) . .
O14 W7 O35 97.4(8) . .
O23 W7 O35 86.5(7) . .
O30 W7 O35 162.0(7) . .
O7 W7 O35 87.1(7) . .
O14 W7 O21 171.3(7) . .
O23 W7 O21 82.0(6) . .
O30 W7 O21 87.2(6) . .
O7 W7 O21 73.4(7) . .
O35 W7 O21 75.0(6) . .
O4 W8 O13 102.8(9) . .
O4 W8 O28 104.0(8) . .
O13 W8 O28 91.1(7) . .
O4 W8 O5 95.3(8) . .
O13 W8 O5 90.8(7) . .
O28 W8 O5 159.7(7) . .
O4 W8 O11 93.9(8) . .
O13 W8 O11 163.3(8) . .
O28 W8 O11 84.7(7) . .
O5 W8 O11 87.7(7) . .
O4 W8 O34 163.3(7) . .
O13 W8 O34 90.1(7) . .
O28 W8 O34 86.1(6) . .
O5 W8 O34 73.7(6) . .
O11 W8 O34 73.5(6) . .
O9 W9 O6 103.8(8) . .
O9 W9 O28 100.3(8) . .
O6 W9 O28 90.5(7) . .
O9 W9 O26 97.9(8) . .
O6 W9 O26 90.8(7) . .
O28 W9 O26 160.9(7) . .
O9 W9 O7 98.0(8) . .
O6 W9 O7 158.2(7) . .
O28 W9 O7 84.1(7) . .
O26 W9 O7 87.7(7) . .
O9 W9 O21 167.4(8) . .
O6 W9 O21 86.0(7) . .
O28 W9 O21 87.5(7) . .
O26 W9 O21 73.6(6) . .
O7 W9 O21 72.8(6) . .
O2 W10 O1 99.5(13) . .
O2 W10 O20 93.3(9) . .
O1 W10 O20 95.1(9) . .
O2 W10 O18 94.9(9) . 2_656
O1 W10 O18 92.4(9) . 2_656
O20 W10 O18 167.8(7) . 2_656
O2 W10 O3 167.7(10) . .
O1 W10 O3 92.7(11) . .
O20 W10 O3 84.4(7) . .
O18 W10 O3 85.7(7) 2_656 .
O2 W10 O10 87.1(10) . 2_656
O1 W10 O10 172.9(10) . 2_656
O20 W10 O10 86.7(7) . 2_656
O18 W10 O10 84.7(7) 2_656 2_656
O3 W10 O10 80.7(8) . 2_656
O2 W10 H1C 86.5 . .
O1 W10 H1C 29.3 . .
O20 W10 H1C 122.1 . .
O18 W10 H1C 67.4 2_656 .
O3 W10 H1C 105.0 . .
O10 W10 H1C 150.7 2_656 .
O6 Mn1 O13 79.8(7) 2_656 2_656
O6 Mn1 O25 92.6(6) 2_656 .
O13 Mn1 O25 93.4(7) 2_656 .
O6 Mn1 O8W 93.0(10) 2_656 .
O13 Mn1 O8W 172.3(9) 2_656 .
O25 Mn1 O8W 89.7(8) . .
O6 Mn1 O9W 177.5(9) 2_656 .
O13 Mn1 O9W 101.1(8) 2_656 .
O25 Mn1 O9W 89.6(8) . .
O8W Mn1 O9W 85.9(11) . .
O6 Mn1 O10W 92.7(8) 2_656 .
O13 Mn1 O10W 94.9(8) 2_656 .
O25 Mn1 O10W 170.8(8) . .
O8W Mn1 O10W 82.6(9) . .
O9W Mn1 O10W 84.9(10) . .
O6 Mn1 H9A 156.5 2_656 .
O13 Mn1 H9A 101.9 2_656 .
O25 Mn1 H9A 110.5 . .
O8W Mn1 H9A 83.5 . .
O9W Mn1 H9A 21.1 . .
O10W Mn1 H9A 63.8 . .
O6 Mn1 H10A 93.4 2_656 .
O13 Mn1 H10A 115.5 2_656 .
O25 Mn1 H10A 151.0 . .
O8W Mn1 H10A 61.7 . .
O9W Mn1 H10A 84.2 . .
O10W Mn1 H10A 20.9 . .
H9A Mn1 H10A 64.5 . .
O12 Na1 O1W 91.7(10) 2_655 .
O12 Na1 O4W 178.0(9) 2_655 .
O1W Na1 O4W 86.4(10) . .
O12 Na1 O29 96.0(7) 2_655 .
O1W Na1 O29 96.2(12) . .
O4W Na1 O29 84.1(7) . .
O12 Na1 O2W 101.3(7) 2_655 .
O1W Na1 O2W 96.6(12) . .
O4W Na1 O2W 79.0(8) . .
O29 Na1 O2W 158.1(8) . .
O12 Na1 O3W 101.4(8) 2_655 .
O1W Na1 O3W 166.9(10) . .
O4W Na1 O3W 80.5(7) . .
O29 Na1 O3W 81.9(7) . .
O2W Na1 O3W 81.6(7) . .
O12 Na1 Na2 135.1(6) 2_655 .
O1W Na1 Na2 120.7(9) . .
O4W Na1 Na2 46.4(6) . .
O29 Na1 Na2 109.0(6) . .
O2W Na1 Na2 49.1(5) . .
O3W Na1 Na2 49.0(5) . .
O12 Na1 H3B 103.8 2_655 .
O1W Na1 H3B 156.3 . .
O4W Na1 H3B 78.1 . .
O29 Na1 H3B 99.9 . .
O2W Na1 H3B 63.1 . .
O3W Na1 H3B 18.5 . .
Na2 Na1 H3B 36.9 . .
O6W Na2 O5W 102.7(10) . .
O6W Na2 O4W 90.0(9) . .
O5W Na2 O4W 166.6(9) . .
O6W Na2 O7W 84.9(9) . .
O5W Na2 O7W 89.0(8) . .
O4W Na2 O7W 87.9(8) . .
O6W Na2 O2W 95.6(9) . .
O5W Na2 O2W 104.1(8) . .
O4W Na2 O2W 78.6(8) . .
O7W Na2 O2W 166.4(9) . .
O6W Na2 O3W 170.5(10) . .
O5W Na2 O3W 86.7(8) . .
O4W Na2 O3W 80.7(7) . .
O7W Na2 O3W 97.0(7) . .
O2W Na2 O3W 80.4(7) . .
O6W Na2 Na1 122.6(8) . .
O5W Na2 Na1 125.5(6) . .
O4W Na2 Na1 47.1(5) . .
O7W Na2 Na1 121.1(7) . .
O2W Na2 Na1 47.8(5) . .
O3W Na2 Na1 48.7(5) . .
O6W Na2 H3B 156.1 . .
O5W Na2 H3B 91.4 . .
O4W Na2 H3B 78.2 . .
O7W Na2 H3B 115.0 . .
O2W Na2 H3B 61.9 . .
O3W Na2 H3B 18.5 . .
Na1 Na2 H3B 36.4 . .
W10 O1 H1C 78.0 . .
W10 O2 H2C 109.5 . .
W1 O3 W10 173.2(12) . .
W5 O5 W8 115.8(8) . .
W9 O6 Mn1 134.4(9) . 2_656
W7 O7 W9 117.7(8) . .
W1 O10 W10 169.6(10) . 2_656
W4 O11 W8 116.7(8) . .
W4 O12 Na1 170.4(11) . 2_655
W8 O13 Mn1 139.0(9) . 2_656
W3 O15 W6 144.3(9) . .
W4 O16 W2 144.8(10) . .
W3 O17 W2 118.5(8) . .
W5 O18 W10 134.8(10) . 2_656
W4 O19 W5 115.1(7) . .
W6 O20 W10 135.8(9) . .
Bi1 O21 W9 109.3(7) . .
Bi1 O21 W6 112.0(7) . .
W9 O21 W6 95.4(6) . .
Bi1 O21 W7 141.4(7) . .
W9 O21 W7 96.1(6) . .
W6 O21 W7 93.4(6) . .
W7 O23 W3 147.4(9) . .
W1 O25 Mn1 168.9(10) . .
W6 O26 W9 117.0(8) . .
Bi1 O27 W1 105.7(6) . .
Bi1 O27 W2 127.6(7) . .
W1 O27 W2 97.4(6) . .
Bi1 O27 W3 129.2(7) . .
W1 O27 W3 96.5(6) . .
W2 O27 W3 92.8(5) . .
W8 O28 W9 144.7(9) . .
W2 O29 Na1 138.8(10) . .
W7 O30 W4 154.8(9) . .
W2 O31 W5 147.5(9) . .
W2 O32 W1 118.2(8) . .
W3 O33 W1 116.8(7) . .
Bi1 O34 W8 111.7(6) . .
Bi1 O34 W5 112.1(6) . .
W8 O34 W5 95.2(5) . .
Bi1 O34 W4 139.6(7) . .
W8 O34 W4 96.6(5) . .
W5 O34 W4 92.7(5) . .
W7 O35 W6 115.4(8) . .
Na1 O1W H1A 119.3 . .
Na1 O1W H1B 120.6 . .
H1A O1W H1B 120.0 . .
Na1 O2W Na2 83.1(7) . .
Na1 O2W H2A 114.7 . .
Na2 O2W H2A 114.7 . .
Na1 O2W H2B 115.0 . .
Na2 O2W H2B 114.9 . .
H2A O2W H2B 111.8 . .
Na1 O3W Na2 82.3(6) . .
Na1 O3W H3A 114.8 . .
Na2 O3W H3A 114.7 . .
Na1 O3W H3B 49.0 . .
Na2 O3W H3B 50.0 . .
H3A O3W H3B 154.2 . .
Na2 O4W Na1 86.5(8) . .
Na2 O4W H4A 114.1 . .
Na1 O4W H4A 113.8 . .
Na2 O4W H4B 114.6 . .
Na1 O4W H4B 114.3 . .
H4A O4W H4B 111.5 . .
Na2 O5W H5A 130.2 . .
Na2 O5W H5B 119.9 . .
H5A O5W H5B 105.1 . .
Na2 O6W H6A 119.4 . .
Na2 O6W H6B 120.6 . .
H6A O6W H6B 120.0 . .
Na2 O7W H7A 119.7 . .
Na2 O7W H7B 120.3 . .
H7A O7W H7B 120.0 . .
Mn1 O8W H8A 119.8 . .
Mn1 O8W H8B 120.2 . .
H8A O8W H8B 120.0 . .
Mn1 O9W H9A 48.5 . .
Mn1 O9W H9B 120.1 . .
H9A O9W H9B 168.6 . .
Mn1 O10W H10A 47.6 . .
Mn1 O10W H10B 119.9 . .
H10A O10W H10B 111.0 . .
H11A O11W H11B 107.7 . .
H12A O12W H12B 107.7 . .
H13A O13W H13B 107.7 . .
H14A O14W H14B 120.7 . .
H15A O15W H15B 107.7 . .
H16A O16W H16B 107.7 . .
H17A O17W H17B 107.7 . .
H18A O18W H18B 107.7 . .
N2 C1 N1 107(3) . .
N2 C1 H1D 126.6 . .
N1 C1 H1D 126.6 . .
N2 C2 C3 104(3) . .
N2 C2 H2D 128.1 . .
C3 C2 H2D 128.1 . .
N1 C3 C2 107(4) . .
N1 C3 H3C 126.7 . .
C2 C3 H3C 126.7 . .
C3 N1 C1 109(4) . .
C3 N1 H1E 125.4 . .
C1 N1 H1E 125.4 . .
C1 N2 C2 113(4) . .
C1 N2 H2E 123.6 . .
C2 N2 H2E 123.6 . .

loop_
_geom_bond_atom_site_label_1
_geom_bond_atom_site_label_2
_geom_bond_distance
_geom_bond_site_symmetry_2
Bi1 O21 2.136(17) .
Bi1 O34 2.138(13) .
Bi1 O27 2.146(14) .
W1 O25 1.744(16) .
W1 O10 1.817(19) .
W1 O3 1.825(17) .
W1 O32 2.040(15) .
W1 O33 2.102(14) .
W1 O27 2.210(15) .
W2 O29 1.712(16) .
W2 O31 1.836(17) .
W2 O32 1.887(15) .
W2 O17 1.944(16) .
W2 O16 1.949(17) .
W2 O27 2.277(14) .
W3 O24 1.693(17) .
W3 O33 1.852(14) .
W3 O17 1.920(16) .
W3 O15 1.928(16) .
W3 O23 1.962(14) .
W3 O27 2.308(15) .
W4 O12 1.716(17) .
W4 O16 1.915(17) .
W4 O30 1.929(19) .
W4 O11 1.947(18) .
W4 O19 1.950(17) .
W4 O34 2.295(13) .
W5 O22 1.717(15) .
W5 O18 1.858(18) .
W5 O5 1.891(17) .
W5 O19 1.953(16) .
W5 O31 2.006(17) .
W5 O34 2.258(13) .
W6 O8 1.741(16) .
W6 O20 1.889(16) .
W6 O26 1.921(18) .
W6 O15 1.938(17) .
W6 O35 1.952(15) .
W6 O21 2.245(15) .
W7 O14 1.693(17) .
W7 O23 1.896(15) .
W7 O30 1.901(19) .
W7 O7 1.905(17) .
W7 O35 1.942(16) .
W7 O21 2.279(16) .
W8 O4 1.738(17) .
W8 O13 1.783(17) .
W8 O28 1.920(18) .
W8 O5 2.015(17) .
W8 O11 2.017(18) .
W8 O34 2.225(14) .
W9 O9 1.725(18) .
W9 O6 1.809(17) .
W9 O28 1.926(18) .
W9 O26 1.956(16) .
W9 O7 2.009(17) .
W9 O21 2.227(17) .
W10 O2 1.83(2) .
W10 O1 1.85(2) .
W10 O20 1.979(16) .
W10 O18 2.035(19) 2_656
W10 O3 2.083(17) .
W10 O10 2.136(18) 2_656
W10 H1C 1.8987 .
Mn1 O6 2.097(18) 2_656
Mn1 O13 2.125(17) 2_656
Mn1 O25 2.132(16) .
Mn1 O8W 2.20(2) .
Mn1 O9W 2.21(2) .
Mn1 O10W 2.22(2) .
Mn1 H9A 1.7690 .
Mn1 H10A 1.7636 .
Na1 O12 2.306(19) 2_655
Na1 O1W 2.34(3) .
Na1 O4W 2.40(2) .
Na1 O29 2.406(19) .
Na1 O2W 2.44(2) .
Na1 O3W 2.48(2) .
Na1 Na2 3.266(14) .
Na1 H3B 2.0235 .
Na2 O6W 2.35(3) .
Na2 O5W 2.37(2) .
Na2 O4W 2.37(3) .
Na2 O7W 2.40(2) .
Na2 O2W 2.49(2) .
Na2 O3W 2.49(2) .
Na2 H3B 2.0477 .
O1 H1C 0.9492 .
O2 H2C 0.8200 .
O6 Mn1 2.097(18) 2_656
O10 W10 2.136(18) 2_656
O12 Na1 2.306(19) 2_655
O13 Mn1 2.124(17) 2_656
O18 W10 2.035(19) 2_656
O1W H1A 0.9000 .
O1W H1B 0.9000 .
O2W H2A 0.9599 .
O2W H2B 0.9599 .
O3W H3A 0.9603 .
O3W H3B 0.8504 .
O4W H4A 0.9601 .
O4W H4B 0.9600 .
O5W H5A 0.8492 .
O5W H5B 0.9602 .
O6W H6A 0.9601 .
O6W H6B 0.9600 .
O7W H7A 0.9601 .
O7W H7B 0.9598 .
O8W H8A 0.9602 .
O8W H8B 0.9599 .
O9W H9A 0.8500 .
O9W H9B 0.9600 .
O10W H10A 0.8498 .
O10W H10B 0.9601 .
O11W H11A 0.8201 .
O11W H11B 0.8198 .
O12W H12A 0.8201 .
O12W H12B 0.8200 .
O13W H13A 0.8200 .
O13W H13B 0.8200 .
O14W H14A 0.8507 .
O14W H14B 0.8201 .
O15W H15A 0.8201 .
O15W H15B 0.8202 .
O16W H16A 0.8201 .
O16W H16B 0.8201 .
O17W H17A 0.8201 .
O17W H17B 0.8200 .
O18W H18A 0.8199 .
O18W H18B 0.8199 .
C1 N2 1.23(5) .
C1 N1 1.30(6) .
C1 H1D 0.9300 .
C2 N2 1.26(4) .
C2 C3 1.37(6) .
C2 H2D 0.9300 .
C3 N1 1.24(5) .
C3 H3C 0.9300 .
N1 H1E 0.8600 .
N2 H2E 0.8600 .
